data_4037270
loop_
_publ_author_name
'Baker, Matthew B.'
'Ferreira, Renan B.'
'Tasseroul, Jonathan'
'Lampkins, Andrew J.'
'Al Abbas, Alexandre'
'Abboud, Khalil A.'
'Castellano, Ronald K.'

_publ_section_title
;
 Selective and Sequential Aminolysis of Benzotrifuranone: Synergism of
 Electronic Effects and Ring Strain Gradient.
;
_journal_issue 19
_journal_name_full 'The Journal of organic chemistry'
_journal_page_first 9279
_journal_page_last 9288
_journal_paper_doi 10.1021/acs.joc.6b01867
_journal_volume 81
_journal_year 2016
_chemical_formula_moiety 'C17 H13 N O7, 0.5(C6 H6)'
_chemical_formula_sum 'C20 H16 N O7'
_chemical_formula_weight 382.34
_space_group_crystal_system monoclinic
_space_group_IT_number 14
_space_group_name_Hall '-P 2yn'
_space_group_name_H-M_alt 'P 1 21/n 1'
_atom_sites_solution_hydrogens mixed
_atom_sites_solution_primary direct
_atom_sites_solution_secondary difmap
_audit_creation_method SHELXL-2014/6
_audit_update_record
;
2016-06-30 # Formatted by publCIF

;
_cell_angle_alpha 90
_cell_angle_beta 100.698(1)
_cell_angle_gamma 90
_cell_formula_units_Z 4
_cell_length_a 18.2630(7)
_cell_length_b 4.8365(2)
_cell_length_c 19.3532(7)
_cell_measurement_reflns_used 9826
_cell_measurement_temperature 100(2)
_cell_measurement_theta_max 28.
_cell_measurement_theta_min 2.
_cell_volume 1679.74(11)
_computing_cell_refinement 'Bruker APEX2 (Bruker, 2008)'
_computing_data_collection 'Bruker APEX2 (Bruker, 2008)'
_computing_data_reduction 'Bruker Apex2 SAINT (Bruker, 2008)'
_computing_molecular_graphics 'XP in SHELXTL-plus, Bruker 2014'
_computing_publication_material 'SHELXL2014/7, Sheldrick, G. M. 2014'
_computing_structure_refinement 'SHELXL2014/7, Sheldrick G. M. 2014'
_computing_structure_solution 'SHELXL2014/7, Sheldrick G. M. 2014'
_diffrn_ambient_temperature 100(2)
_diffrn_measured_fraction_theta_full 1.000
_diffrn_measured_fraction_theta_max 1.000
_diffrn_measurement_device_type 'Bruker APEX-II DUO'
_diffrn_measurement_method 'phi and omega scans'
_diffrn_radiation_type MoK\a
_diffrn_radiation_wavelength 0.71073
_diffrn_reflns_av_R_equivalents 0.0241
_diffrn_reflns_av_unetI/netI 0.0233
_diffrn_reflns_Laue_measured_fraction_full 1.000
_diffrn_reflns_Laue_measured_fraction_max 1.000
_diffrn_reflns_limit_h_max 23
_diffrn_reflns_limit_h_min -23
_diffrn_reflns_limit_k_max 6
_diffrn_reflns_limit_k_min -6
_diffrn_reflns_limit_l_max 25
_diffrn_reflns_limit_l_min -25
_diffrn_reflns_number 16071
_diffrn_reflns_point_group_measured_fraction_full 1.000
_diffrn_reflns_point_group_measured_fraction_max 1.000
_diffrn_reflns_theta_full 25.242
_diffrn_reflns_theta_max 27.494
_diffrn_reflns_theta_min 1.699
_diffrn_source 'fine-focus sealed tube'
_exptl_absorpt_coefficient_mu 0.116
_exptl_absorpt_correction_T_max 0.9956
_exptl_absorpt_correction_T_min 0.9820
_exptl_absorpt_correction_type analytical
_exptl_absorpt_process_details 'based on measured indexed crystal faces, Bruker SHELXTL2014 (Sheldrick, 2014)'
_exptl_crystal_colour yellow
_exptl_crystal_density_diffrn 1.512
_exptl_crystal_description needle
_exptl_crystal_F_000 796
_exptl_crystal_size_max 0.280
_exptl_crystal_size_mid 0.098
_exptl_crystal_size_min 0.038
_refine_diff_density_max 0.393
_refine_diff_density_min -0.560
_refine_diff_density_rms 0.062
_refine_ls_extinction_method none
_refine_ls_goodness_of_fit_ref 1.079
_refine_ls_hydrogen_treatment mixed
_refine_ls_matrix_type full
_refine_ls_number_parameters 261
_refine_ls_number_reflns 3866
_refine_ls_number_restraints 0
_refine_ls_restrained_S_all 1.079
_refine_ls_R_factor_all 0.0562
_refine_ls_R_factor_gt 0.0433
_refine_ls_shift/su_max 0.001
_refine_ls_shift/su_mean 0.000
_refine_ls_structure_factor_coef Fsqd
_refine_ls_weighting_details 'w=1/[\s^2^(Fo^2^)+(0.0829P)^2^+0.4568P] where P=(Fo^2^+2Fc^2^)/3'
_refine_ls_weighting_scheme calc
_refine_ls_wR_factor_gt 0.1285
_refine_ls_wR_factor_ref 0.1367
_reflns_Friedel_coverage 0.000
_reflns_number_gt 3028
_reflns_number_total 3866
_reflns_threshold_expression 'I > 2\s(I)'
_cod_data_source_file jo6b01867_si_002.cif
_cod_data_source_block 1c
_cod_original_sg_symbol_H-M 'P 21/n'
_cod_database_code 4037270
_shelx_space_group_comment
; 
The symmetry employed for this shelxl refinement is uniquely defined 
by the following loop, which should always be used as a source of 
symmetry information in preference to the above space-group names. 
They are only intended as comments. 
;
_shelx_estimated_absorpt_t_min 0.968
_shelx_estimated_absorpt_t_max 0.996
_shelxl_version_number 2014/6

loop_
_space_group_symop_operation_xyz
'x, y, z'
'-x+1/2, y+1/2, -z+1/2'
'-x, -y, -z'
'x-1/2, -y-1/2, z-1/2'

loop_
_atom_site_label
_atom_site_type_symbol
_atom_site_fract_x
_atom_site_fract_y
_atom_site_fract_z
_atom_site_U_iso_or_equiv
_atom_site_adp_type
_atom_site_occupancy
_atom_site_site_symmetry_order
_atom_site_calc_flag
_atom_site_refinement_flags_posn
_atom_site_refinement_flags_adp
O1 O 0.77878(6) 1.3442(2) 0.52602(6) 0.0176(3) Uani 1 1 d . .
O2 O 0.76387(7) 1.6299(3) 0.43321(6) 0.0242(3) Uani 1 1 d . .
O3 O 0.73846(6) 0.6229(2) 0.68075(5) 0.0161(3) Uani 1 1 d . .
O4 O 0.84941(6) 0.5898(3) 0.75246(6) 0.0221(3) Uani 1 1 d . .
O5 O 0.55569(6) 0.8231(3) 0.47656(6) 0.0173(3) Uani 1 1 d . .
H5 H 0.5405(14) 0.934(6) 0.4440(13) 0.041(7) Uiso 1 1 d . .
O6 O 0.50649(6) 0.8809(2) 0.63257(6) 0.0186(3) Uani 1 1 d . .
O7 O 0.36398(7) 0.3147(3) 0.70259(7) 0.0307(3) Uani 1 1 d . .
N1 N 0.52200(8) 0.4982(3) 0.69976(7) 0.0199(3) Uani 1 1 d . .
H1 H 0.5421(12) 0.346(5) 0.7076(11) 0.028(6) Uiso 1 1 d . .
C1 C 0.73885(9) 1.4460(4) 0.46261(8) 0.0185(3) Uani 1 1 d . .
C2 C 0.66593(9) 1.2870(4) 0.44282(8) 0.0173(3) Uani 1 1 d . .
H2A H 0.6224 1.4123 0.4384 0.021 Uiso 1 1 calc R U
H2B H 0.6638 1.1847 0.3982 0.021 Uiso 1 1 calc R U
C3 C 0.66887(8) 1.0931(3) 0.50363(8) 0.0148(3) Uani 1 1 d . .
C4 C 0.73666(8) 1.1361(3) 0.54890(8) 0.0150(3) Uani 1 1 d . .
C5 C 0.81052(9) 0.7100(4) 0.70518(8) 0.0173(3) Uani 1 1 d . .
C6 C 0.82836(8) 0.9583(4) 0.66336(8) 0.0179(3) Uani 1 1 d . .
H6A H 0.8362 1.1267 0.6929 0.022 Uiso 1 1 calc R U
H6B H 0.8730 0.9249 0.6422 0.022 Uiso 1 1 calc R U
C7 C 0.75945(8) 0.9802(3) 0.60833(8) 0.0155(3) Uani 1 1 d . .
C8 C 0.70888(8) 0.7812(3) 0.62139(8) 0.0144(3) Uani 1 1 d . .
C9 C 0.53500(8) 0.6499(3) 0.64592(8) 0.0150(3) Uani 1 1 d . .
C10 C 0.58684(8) 0.5195(3) 0.60184(8) 0.0149(3) Uani 1 1 d . .
H10A H 0.6158 0.3695 0.6291 0.018 Uiso 1 1 calc R U
H10B H 0.5568 0.4369 0.5590 0.018 Uiso 1 1 calc R U
C11 C 0.63969(8) 0.7295(3) 0.58107(8) 0.0140(3) Uani 1 1 d . .
C12 C 0.62072(8) 0.8897(3) 0.51913(8) 0.0138(3) Uani 1 1 d . .
C13 C 0.47291(10) 0.5939(4) 0.74666(9) 0.0238(4) Uani 1 1 d . .
H13A H 0.4460 0.7611 0.7261 0.029 Uiso 1 1 calc R U
H13B H 0.5037 0.6468 0.7924 0.029 Uiso 1 1 calc R U
C14 C 0.41797(10) 0.3842(4) 0.75886(9) 0.0249(4) Uani 1 1 d . .
C15 C 0.40664(12) 0.2455(5) 0.8164(1) 0.0330(5) Uani 1 1 d . .
H15 H 0.4363 0.2562 0.8622 0.040 Uiso 1 1 calc R U
C16 C 0.34178(12) 0.0800(5) 0.79564(11) 0.0367(5) Uani 1 1 d . .
H16 H 0.3197 -0.0401 0.8248 0.044 Uiso 1 1 calc R U
C17 C 0.31809(10) 0.1271(5) 0.72689(11) 0.0329(5) Uani 1 1 d . .
H17 H 0.2757 0.0431 0.6989 0.039 Uiso 1 1 calc R U
C18 C 0.95982(14) 0.7942(6) 0.46314(14) 0.0511(6) Uani 1 1 d . .
H18 H 0.9322 0.6491 0.4373 0.061 Uiso 1 1 calc R U
C19 C 0.92503(13) 0.9691(6) 0.50209(13) 0.0497(7) Uani 1 1 d . .
H19 H 0.8735 0.9472 0.5031 0.060 Uiso 1 1 calc R U
C20 C 0.96490(14) 1.1746(6) 0.53932(13) 0.0513(7) Uani 1 1 d . .
H20 H 0.9415 1.2968 0.5670 0.062 Uiso 1 1 calc R U

loop_
_atom_site_aniso_label
_atom_site_aniso_U_11
_atom_site_aniso_U_22
_atom_site_aniso_U_33
_atom_site_aniso_U_23
_atom_site_aniso_U_13
_atom_site_aniso_U_12
O1 0.0155(5) 0.0195(6) 0.0179(5) 0.0025(5) 0.0031(4) -0.0030(5)
O2 0.0238(6) 0.0261(7) 0.0242(6) 0.0060(5) 0.0082(5) -0.0039(5)
O3 0.0160(5) 0.0151(6) 0.0153(5) 0.0014(4) -0.0020(4) -0.0015(5)
O4 0.0220(6) 0.0188(6) 0.0219(6) 0.0014(5) -0.0053(5) -0.0011(5)
O5 0.0153(5) 0.0167(6) 0.0177(6) 0.0022(5) -0.0030(4) -0.0013(5)
O6 0.0198(5) 0.0161(6) 0.0192(5) 0.0023(5) 0.0019(4) 0.0044(5)
O7 0.0262(6) 0.0383(8) 0.0279(7) 0.0038(6) 0.0060(5) 0.0011(6)
N1 0.0206(7) 0.0185(7) 0.0217(7) 0.0056(6) 0.0068(5) 0.0054(6)
C1 0.0178(7) 0.0202(8) 0.0184(7) -0.0005(7) 0.0059(6) 0.0018(7)
C2 0.0178(7) 0.0189(8) 0.0153(7) 0.0010(6) 0.0035(6) -0.0006(7)
C3 0.0155(7) 0.0155(7) 0.0136(7) -0.0015(6) 0.0030(5) 0.0011(6)
C4 0.0148(7) 0.0148(7) 0.0162(7) -0.0019(6) 0.0053(5) -0.0015(6)
C5 0.0172(7) 0.0165(8) 0.0169(7) -0.0044(6) -0.0002(6) -0.0012(7)
C6 0.0152(7) 0.0178(8) 0.0191(7) 0.0001(7) -0.0013(6) -0.0018(6)
C7 0.0140(7) 0.0153(8) 0.0163(7) -0.0023(6) 0.0007(5) -0.0003(6)
C8 0.0166(7) 0.0137(7) 0.0127(7) 0.0000(6) 0.0021(6) 0.0017(6)
C9 0.0123(7) 0.0157(7) 0.0154(7) -0.0011(6) -0.0018(5) -0.0020(6)
C10 0.0138(7) 0.0129(7) 0.0172(7) 0.0001(6) 0.0005(5) -0.0011(6)
C11 0.0135(7) 0.0121(7) 0.0163(7) -0.0014(6) 0.0027(5) -0.0003(6)
C12 0.0121(6) 0.0143(7) 0.0145(7) -0.0034(6) 0.0012(5) 0.0008(6)
C13 0.0262(8) 0.0261(9) 0.0210(8) 0.0030(7) 0.0090(7) 0.0056(8)
C14 0.0238(8) 0.0284(10) 0.0242(8) 0.0009(8) 0.0085(7) 0.0051(8)
C15 0.0385(10) 0.0379(11) 0.0245(9) 0.0038(9) 0.0105(8) 0.0007(9)
C16 0.0378(11) 0.0377(12) 0.0403(11) 0.0035(10) 0.0224(9) -0.0028(10)
C17 0.0231(9) 0.0381(12) 0.0401(11) -0.0023(9) 0.0129(8) -0.0010(9)
C18 0.0432(12) 0.0596(17) 0.0502(14) -0.0092(13) 0.0082(11) -0.0017(13)
C19 0.0294(10) 0.0736(19) 0.0466(13) -0.0094(13) 0.0088(9) -0.0011(12)
C20 0.0413(12) 0.0659(18) 0.0490(14) -0.0111(13) 0.0141(11) 0.0026(13)

loop_
_atom_type_symbol
_atom_type_description
_atom_type_scat_dispersion_real
_atom_type_scat_dispersion_imag
_atom_type_scat_source
C C 0.0033 0.0016 'International Tables Vol C Tables 4.2.6.8 and 6.1.1.4'
H H 0.0000 0.0000 'International Tables Vol C Tables 4.2.6.8 and 6.1.1.4'
N N 0.0061 0.0033 'International Tables Vol C Tables 4.2.6.8 and 6.1.1.4'
O O 0.0106 0.0060 'International Tables Vol C Tables 4.2.6.8 and 6.1.1.4'

loop_
_geom_angle_atom_site_label_1
_geom_angle_atom_site_label_2
_geom_angle_atom_site_label_3
_geom_angle
_geom_angle_site_symmetry_1
_geom_angle_site_symmetry_3
C4 O1 C1 107.82(12) . .
C5 O3 C8 108.19(12) . .
C12 O5 H5 116.1(18) . .
C14 O7 C17 106.53(15) . .
C9 N1 C13 121.96(15) . .
C9 N1 H1 119.9(15) . .
C13 N1 H1 118.1(15) . .
O2 C1 O1 119.94(15) . .
O2 C1 C2 130.63(15) . .
O1 C1 C2 109.43(13) . .
C3 C2 C1 102.49(13) . .
C3 C2 H2A 111.3 . .
C1 C2 H2A 111.3 . .
C3 C2 H2B 111.3 . .
C1 C2 H2B 111.3 . .
H2A C2 H2B 109.2 . .
C12 C3 C4 119.61(14) . .
C12 C3 C2 132.95(14) . .
C4 C3 C2 107.38(13) . .
C7 C4 O1 124.43(14) . .
C7 C4 C3 122.71(15) . .
O1 C4 C3 112.83(13) . .
O4 C5 O3 120.39(15) . .
O4 C5 C6 129.45(15) . .
O3 C5 C6 110.16(13) . .
C7 C6 C5 101.56(13) . .
C7 C6 H6A 111.5 . .
C5 C6 H6A 111.5 . .
C7 C6 H6B 111.5 . .
C5 C6 H6B 111.5 . .
H6A C6 H6B 109.3 . .
C4 C7 C8 115.11(14) . .
C4 C7 C6 136.05(15) . .
C8 C7 C6 108.77(13) . .
C11 C8 C7 126.36(14) . .
C11 C8 O3 122.53(14) . .
C7 C8 O3 111.05(13) . .
O6 C9 N1 122.08(15) . .
O6 C9 C10 122.50(14) . .
N1 C9 C10 115.43(14) . .
C11 C10 C9 111.45(13) . .
C11 C10 H10A 109.3 . .
C9 C10 H10A 109.3 . .
C11 C10 H10B 109.3 . .
C9 C10 H10B 109.3 . .
H10A C10 H10B 108.0 . .
C8 C11 C12 115.75(14) . .
C8 C11 C10 122.44(14) . .
C12 C11 C10 121.80(13) . .
O5 C12 C3 123.82(14) . .
O5 C12 C11 115.77(14) . .
C3 C12 C11 120.37(14) . .
N1 C13 C14 113.22(15) . .
N1 C13 H13A 108.9 . .
C14 C13 H13A 108.9 . .
N1 C13 H13B 108.9 . .
C14 C13 H13B 108.9 . .
H13A C13 H13B 107.7 . .
C15 C14 O7 109.67(17) . .
C15 C14 C13 133.39(18) . .
O7 C14 C13 116.88(15) . .
C14 C15 C16 107.08(18) . .
C14 C15 H15 126.5 . .
C16 C15 H15 126.5 . .
C17 C16 C15 106.42(18) . .
C17 C16 H16 126.8 . .
C15 C16 H16 126.8 . .
C16 C17 O7 110.29(18) . .
C16 C17 H17 124.9 . .
O7 C17 H17 124.9 . .
C19 C18 C20 121.0(3) . 3_776
C19 C18 H18 119.5 . .
C20 C18 H18 119.5 3_776 .
C20 C19 C18 119.2(2) . .
C20 C19 H19 120.4 . .
C18 C19 H19 120.4 . .
C19 C20 C18 119.8(2) . 3_776
C19 C20 H20 120.1 . .
C18 C20 H20 120.1 3_776 .

loop_
_geom_bond_atom_site_label_1
_geom_bond_atom_site_label_2
_geom_bond_distance
_geom_bond_site_symmetry_2
O1 C4 1.3881(19) .
O1 C1 1.3956(19) .
O2 C1 1.192(2) .
O3 C5 1.3789(19) .
O3 C8 1.4024(18) .
O4 C5 1.199(2) .
O5 C12 1.3526(18) .
O5 H5 0.83(3) .
O6 C9 1.239(2) .
O7 C14 1.368(2) .
O7 C17 1.376(2) .
N1 C9 1.331(2) .
N1 C13 1.464(2) .
N1 H1 0.82(2) .
C1 C2 1.524(2) .
C2 C3 1.498(2) .
C2 H2A 0.9900 .
C2 H2B 0.9900 .
C3 C12 1.389(2) .
C3 C4 1.393(2) .
C4 C7 1.374(2) .
C5 C6 1.517(2) .
C6 C7 1.494(2) .
C6 H6A 0.9900 .
C6 H6B 0.9900 .
C7 C8 1.389(2) .
C8 C11 1.379(2) .
C9 C10 1.524(2) .
C10 C11 1.506(2) .
C10 H10A 0.9900 .
C10 H10B 0.9900 .
C11 C12 1.415(2) .
C13 C14 1.476(3) .
C13 H13A 0.9900 .
C13 H13B 0.9900 .
C14 C15 1.349(3) .
C15 C16 1.424(3) .
C15 H15 0.9500 .
C16 C17 1.340(3) .
C16 H16 0.9500 .
C17 H17 0.9500 .
C18 C19 1.366(4) .
C18 C20 1.393(3) 3_776
C18 H18 0.9500 .
C19 C20 1.358(4) .
C19 H19 0.9500 .
C20 C18 1.393(3) 3_776
C20 H20 0.9500 .

loop_
_geom_hbond_atom_site_label_D
_geom_hbond_atom_site_label_H
_geom_hbond_atom_site_label_A
_geom_hbond_distance_DH
_geom_hbond_distance_HA
_geom_hbond_distance_DA
_geom_hbond_angle_DHA
_geom_hbond_site_symmetry_A
O5 H5 O6 0.83(3) 1.81(3) 2.6285(17) 168(3) 3_676
N1 H1 O4 0.82(2) 2.34(2) 3.0767(19) 149(2) 2_646
